data_4324856
loop_
_publ_author_name
'Gerald F. Manbeck'
'William W. Brennessel'
'Richard Eisenberg'

_publ_section_title
;
 Photoluminescent Copper(I) Complexes with Amido-Triazolato Ligands
;
_journal_name_full 'Inorganic Chemistry'
_journal_page_first 3431
_journal_page_last 3441
_journal_paper_doi 10.1021/ic102338g
_journal_volume 50
_journal_year 2011
_chemical_formula_moiety 'C50 H38 Cl Cu N4 P2, 0.25(C4 H8 O)'
_chemical_formula_sum 'C51 H40 Cl Cu N4 O0.25 P2'
_chemical_formula_weight 873.80
_chemical_name_common eisjfm48
_chemical_name_systematic
; 
 ? 
;
_space_group_IT_number 2
_symmetry_cell_setting triclinic
_symmetry_space_group_name_Hall '-P 1'
_symmetry_space_group_name_H-M 'P -1'
_atom_sites_solution_hydrogens geom
_atom_sites_solution_primary direct
_atom_sites_solution_secondary difmap
_audit_creation_method SHELXL-97
_cell_angle_alpha 87.334(8)
_cell_angle_beta 70.893(6)
_cell_angle_gamma 82.130(6)
_cell_formula_units_Z 4
_cell_length_a 13.006(4)
_cell_length_b 16.949(6)
_cell_length_c 19.756(8)
_cell_measurement_reflns_used 2188
_cell_measurement_temperature 100.0(1)
_cell_measurement_theta_max 19.64
_cell_measurement_theta_min 2.27
_cell_volume 4076(3)
_computing_cell_refinement 'SAINT (Bruker, 2009)'
_computing_data_collection 'APEX2 (Bruker, 2009)'
_computing_data_reduction 'SAINT (Bruker, 2009)'
_computing_molecular_graphics 'SHELXTL (Sheldrick, 2008)'
_computing_publication_material 'SHELXTL (Sheldrick, 2008)'
_computing_structure_refinement 'SHELXL-97 (Sheldrick, 2008)'
_computing_structure_solution 'SIR97 (Altomare et al., 1999)'
_diffrn_ambient_temperature 100.0(1)
_diffrn_measured_fraction_theta_full 1.000
_diffrn_measured_fraction_theta_max 1.000
_diffrn_measurement_device_type 'Bruker SMART APEX II CCD Platform'
_diffrn_measurement_method 'area detector, \w scans per \f'
_diffrn_radiation_monochromator graphite
_diffrn_radiation_source 'fine-focus sealed tube'
_diffrn_radiation_type MoK\a
_diffrn_radiation_wavelength 0.71073
_diffrn_reflns_av_R_equivalents 0.2963
_diffrn_reflns_av_sigmaI/netI 0.3272
_diffrn_reflns_limit_h_max 15
_diffrn_reflns_limit_h_min -15
_diffrn_reflns_limit_k_max 20
_diffrn_reflns_limit_k_min -20
_diffrn_reflns_limit_l_max 23
_diffrn_reflns_limit_l_min -23
_diffrn_reflns_number 44205
_diffrn_reflns_theta_full 25.03
_diffrn_reflns_theta_max 25.03
_diffrn_reflns_theta_min 1.63
_diffrn_standards_number 0
_exptl_absorpt_coefficient_mu 0.724
_exptl_absorpt_correction_T_max 0.9716
_exptl_absorpt_correction_T_min 0.8808
_exptl_absorpt_correction_type multi-scan
_exptl_absorpt_process_details 'SADABS (Sheldrick, 2008)'
_exptl_crystal_colour orange
_exptl_crystal_density_diffrn 1.424
_exptl_crystal_description needle
_exptl_crystal_F_000 1808
_exptl_crystal_size_max 0.18
_exptl_crystal_size_mid 0.08
_exptl_crystal_size_min 0.04
_refine_diff_density_max 0.504
_refine_diff_density_min -0.458
_refine_diff_density_rms 0.103
_refine_ls_extinction_method none
_refine_ls_goodness_of_fit_ref 0.930
_refine_ls_hydrogen_treatment constr
_refine_ls_matrix_type full
_refine_ls_number_parameters 1078
_refine_ls_number_reflns 14414
_refine_ls_number_restraints 13
_refine_ls_restrained_S_all 0.930
_refine_ls_R_factor_all 0.2435
_refine_ls_R_factor_gt 0.0856
_refine_ls_shift/su_max 0.000
_refine_ls_shift/su_mean 0.000
_refine_ls_structure_factor_coef Fsqd
_refine_ls_weighting_details 'calc w=1/[\s^2^(Fo^2^)+(0.0215P)^2^+0.0000P] where P=(Fo^2^+2Fc^2^)/3'
_refine_ls_weighting_scheme calc
_refine_ls_wR_factor_gt 0.1162
_refine_ls_wR_factor_ref 0.1612
_reflns_number_gt 5353
_reflns_number_total 14414
_reflns_threshold_expression >2sigma(I)
_cod_data_source_file ic102338g_si_002_2.cif
_cod_data_source_block 4
_cod_original_cell_volume 4076(2)
_cod_database_code 4324856

loop_
_symmetry_equiv_pos_as_xyz
'x, y, z'
'-x, -y, -z'

loop_
_atom_site_label
_atom_site_type_symbol
_atom_site_fract_x
_atom_site_fract_y
_atom_site_fract_z
_atom_site_U_iso_or_equiv
_atom_site_adp_type
_atom_site_occupancy
_atom_site_symmetry_multiplicity
_atom_site_calc_flag
_atom_site_refinement_flags
_atom_site_disorder_assembly
_atom_site_disorder_group
Cu1 Cu 0.24922(9) 0.75672(6) 0.07006(6) 0.0262(3) Uani 1 1 d . . .
Cl1 Cl 0.3196(2) 1.14599(13) 0.12485(15) 0.0459(8) Uani 1 1 d . . .
P1 P 0.27553(19) 0.79093(14) -0.04627(13) 0.0261(6) Uani 1 1 d . . .
P2 P 0.0665(2) 0.78077(14) 0.09247(13) 0.0269(6) Uani 1 1 d . . .
N1 N 0.3068(6) 0.6437(4) 0.0789(4) 0.0253(19) Uani 1 1 d . . .
N2 N 0.2968(6) 0.5843(4) 0.0403(4) 0.0282(19) Uani 1 1 d . . .
N3 N 0.3566(6) 0.5195(4) 0.0569(4) 0.0283(19) Uani 1 1 d . . .
N4 N 0.3328(5) 0.7937(4) 0.1280(4) 0.0204(18) Uani 1 1 d . . .
C1 C 0.4037(7) 0.5364(5) 0.1051(5) 0.027(2) Uani 1 1 d . . .
H1 H 0.4502 0.5011 0.1245 0.033 Uiso 1 1 calc R . .
C2 C 0.3690(7) 0.6173(5) 0.1203(5) 0.027(2) Uani 1 1 d . . .
C3 C 0.3991(7) 0.6650(5) 0.1692(5) 0.022(2) Uani 1 1 d . . .
C4 C 0.4465(7) 0.6239(5) 0.2160(5) 0.026(2) Uani 1 1 d . . .
H4 H 0.4517 0.5675 0.2165 0.031 Uiso 1 1 calc R . .
C5 C 0.4862(7) 0.6584(5) 0.2614(5) 0.029(2) Uani 1 1 d . . .
H5 H 0.5175 0.6275 0.2929 0.035 Uiso 1 1 calc R . .
C6 C 0.4790(7) 0.7417(5) 0.2597(5) 0.032(3) Uani 1 1 d . . .
H6 H 0.5066 0.7686 0.2899 0.039 Uiso 1 1 calc R . .
C7 C 0.4319(7) 0.7841(5) 0.2144(4) 0.022(2) Uani 1 1 d . . .
H7 H 0.4292 0.8404 0.2138 0.027 Uiso 1 1 calc R . .
C8 C 0.3864(7) 0.7492(5) 0.1679(5) 0.024(2) Uani 1 1 d . . .
C9 C 0.3622(7) 0.4448(5) 0.0230(5) 0.030(2) Uani 1 1 d . . .
C10 C 0.4150(8) 0.3767(6) 0.0421(5) 0.040(3) Uani 1 1 d . . .
H10 H 0.4495 0.3790 0.0775 0.048 Uiso 1 1 calc R . .
C11 C 0.4192(8) 0.3051(5) 0.0112(5) 0.038(3) Uani 1 1 d . . .
H11 H 0.4572 0.2584 0.0248 0.046 Uiso 1 1 calc R . .
C12 C 0.3698(9) 0.3007(6) -0.0382(5) 0.048(3) Uani 1 1 d . . .
H12 H 0.3696 0.2510 -0.0584 0.058 Uiso 1 1 calc R . .
C13 C 0.3193(10) 0.3702(7) -0.0588(6) 0.072(4) Uani 1 1 d . . .
H13 H 0.2876 0.3684 -0.0956 0.086 Uiso 1 1 calc R . .
C14 C 0.3136(10) 0.4421(6) -0.0271(6) 0.063(4) Uani 1 1 d . . .
H14 H 0.2760 0.4891 -0.0406 0.075 Uiso 1 1 calc R . .
C15 C 0.3327(7) 0.8775(5) 0.1292(4) 0.023(2) Uani 1 1 d . . .
C16 C 0.4262(7) 0.9141(5) 0.0948(5) 0.030(2) Uani 1 1 d . . .
H16 H 0.4938 0.8821 0.0722 0.036 Uiso 1 1 calc R . .
C17 C 0.4220(7) 0.9967(6) 0.0932(5) 0.032(2) Uani 1 1 d . . .
H17 H 0.4858 1.0211 0.0692 0.039 Uiso 1 1 calc R . .
C18 C 0.3242(7) 1.0424(5) 0.1268(5) 0.023(2) Uani 1 1 d . . .
C19 C 0.2300(7) 1.0095(5) 0.1614(5) 0.028(2) Uani 1 1 d . . .
H19 H 0.1628 1.0422 0.1835 0.033 Uiso 1 1 calc R . .
C20 C 0.2357(7) 0.9258(5) 0.1634(5) 0.027(2) Uani 1 1 d . . .
H20 H 0.1719 0.9020 0.1886 0.032 Uiso 1 1 calc R . .
C21 C 0.3700(7) 0.7260(5) -0.1177(5) 0.027(2) Uani 1 1 d . . .
C22 C 0.3398(7) 0.6520(5) -0.1278(5) 0.029(2) Uani 1 1 d . . .
H22 H 0.2700 0.6385 -0.0995 0.035 Uiso 1 1 calc R . .
C23 C 0.4099(7) 0.5989(5) -0.1780(5) 0.032(3) Uani 1 1 d . . .
H23 H 0.3889 0.5490 -0.1845 0.039 Uiso 1 1 calc R . .
C24 C 0.5128(7) 0.6194(6) -0.2195(5) 0.033(3) Uani 1 1 d . . .
H24 H 0.5614 0.5832 -0.2545 0.039 Uiso 1 1 calc R . .
C25 C 0.5443(8) 0.6914(6) -0.2101(5) 0.041(3) Uani 1 1 d . . .
H25 H 0.6144 0.7043 -0.2385 0.050 Uiso 1 1 calc R . .
C26 C 0.4739(7) 0.7452(5) -0.1593(5) 0.033(3) Uani 1 1 d . . .
H26 H 0.4959 0.7947 -0.1527 0.040 Uiso 1 1 calc R . .
C27 C 0.2952(7) 0.8913(5) -0.0796(5) 0.023(2) Uani 1 1 d . . .
C28 C 0.3228(7) 0.9128(6) -0.1521(5) 0.031(2) Uani 1 1 d . . .
H28 H 0.3363 0.8728 -0.1872 0.037 Uiso 1 1 calc R . .
C29 C 0.3310(7) 0.9924(6) -0.1739(5) 0.032(3) Uani 1 1 d . . .
H29 H 0.3508 1.0064 -0.2232 0.039 Uiso 1 1 calc R . .
C30 C 0.3100(7) 1.0488(6) -0.1229(6) 0.039(3) Uani 1 1 d . . .
H30 H 0.3146 1.1028 -0.1374 0.047 Uiso 1 1 calc R . .
C31 C 0.2825(7) 1.0307(5) -0.0519(5) 0.032(3) Uani 1 1 d . . .
H31 H 0.2686 1.0714 -0.0174 0.039 Uiso 1 1 calc R . .
C32 C 0.2753(7) 0.9519(5) -0.0308(5) 0.026(2) Uani 1 1 d . . .
H32 H 0.2560 0.9392 0.0188 0.032 Uiso 1 1 calc R . .
C33 C 0.1430(7) 0.7831(5) -0.0576(5) 0.024(2) Uani 1 1 d . . .
C34 C 0.1302(8) 0.7790(5) -0.1252(5) 0.030(2) Uani 1 1 d . . .
H34 H 0.1932 0.7771 -0.1668 0.036 Uiso 1 1 calc R . .
C35 C 0.0293(8) 0.7775(5) -0.1329(5) 0.034(3) Uani 1 1 d . . .
H35 H 0.0225 0.7749 -0.1792 0.041 Uiso 1 1 calc R . .
C36 C -0.0615(8) 0.7798(5) -0.0727(5) 0.036(3) Uani 1 1 d . . .
H36 H -0.1321 0.7808 -0.0773 0.043 Uiso 1 1 calc R . .
C37 C -0.0510(8) 0.7807(5) -0.0055(5) 0.033(3) Uani 1 1 d . . .
H37 H -0.1147 0.7805 0.0354 0.040 Uiso 1 1 calc R . .
C38 C 0.0502(7) 0.7820(5) 0.0045(4) 0.021(2) Uani 1 1 d . . .
C39 C 0.0013(6) 0.8779(5) 0.1291(5) 0.023(2) Uani 1 1 d . . .
C40 C 0.0043(6) 0.9451(5) 0.0878(4) 0.020(2) Uani 1 1 d . . .
H40 H 0.0329 0.9398 0.0372 0.024 Uiso 1 1 calc R . .
C41 C -0.0319(7) 1.0191(5) 0.1164(5) 0.031(2) Uani 1 1 d . . .
H41 H -0.0278 1.0643 0.0859 0.037 Uiso 1 1 calc R . .
C42 C -0.0744(7) 1.0286(6) 0.1893(5) 0.029(2) Uani 1 1 d . . .
H42 H -0.1007 1.0803 0.2091 0.035 Uiso 1 1 calc R . .
C43 C -0.0791(7) 0.9620(5) 0.2344(5) 0.031(2) Uani 1 1 d . . .
H43 H -0.1071 0.9680 0.2850 0.037 Uiso 1 1 calc R . .
C44 C -0.0423(6) 0.8877(5) 0.2038(5) 0.028(2) Uani 1 1 d . . .
H44 H -0.0464 0.8421 0.2339 0.033 Uiso 1 1 calc R . .
C45 C -0.0331(8) 0.7175(6) 0.1429(5) 0.029(2) Uani 1 1 d . . .
C46 C -0.1455(8) 0.7420(6) 0.1658(5) 0.029(2) Uani 1 1 d . . .
H46 H -0.1723 0.7953 0.1574 0.035 Uiso 1 1 calc R . .
C47 C -0.2190(8) 0.6895(6) 0.2005(5) 0.040(3) Uani 1 1 d . . .
H47 H -0.2956 0.7067 0.2146 0.048 Uiso 1 1 calc R . .
C48 C -0.1819(9) 0.6132(6) 0.2147(5) 0.042(3) Uani 1 1 d . . .
H48 H -0.2326 0.5769 0.2372 0.050 Uiso 1 1 calc R . .
C49 C -0.0725(10) 0.5895(6) 0.1965(6) 0.059(3) Uani 1 1 d . . .
H49 H -0.0462 0.5373 0.2082 0.070 Uiso 1 1 calc R . .
C50 C 0.0003(8) 0.6411(6) 0.1610(5) 0.043(3) Uani 1 1 d . . .
H50 H 0.0767 0.6234 0.1485 0.052 Uiso 1 1 calc R . .
Cu2 Cu 0.23781(9) 0.29257(6) 0.41575(6) 0.0261(3) Uani 1 1 d . . .
Cl2 Cl -0.0915(2) 0.00976(14) 0.41482(14) 0.0451(7) Uani 1 1 d . . .
P3 P 0.3714(2) 0.19552(14) 0.41862(13) 0.0249(6) Uani 1 1 d . . .
P4 P 0.1695(2) 0.29536(14) 0.53727(13) 0.0259(6) Uani 1 1 d . . .
N5 N 0.2727(6) 0.4031(4) 0.3864(4) 0.0260(19) Uani 1 1 d . . .
N6 N 0.3171(6) 0.4483(4) 0.4199(4) 0.029(2) Uani 1 1 d . . .
N7 N 0.2966(6) 0.5237(4) 0.3982(4) 0.0272(19) Uani 1 1 d . . .
N8 N 0.1442(6) 0.2934(4) 0.3544(4) 0.0273(19) Uani 1 1 d . . .
C51 C 0.2407(7) 0.5261(5) 0.3509(5) 0.028(2) Uani 1 1 d . . .
H51 H 0.2163 0.5720 0.3281 0.034 Uiso 1 1 calc R . .
C52 C 0.2264(7) 0.4491(5) 0.3427(5) 0.025(2) Uani 1 1 d . . .
C53 C 0.1836(7) 0.4183(5) 0.2904(5) 0.028(2) Uani 1 1 d . . .
C54 C 0.1826(7) 0.4664(5) 0.2320(5) 0.034(3) Uani 1 1 d . . .
H54 H 0.2118 0.5155 0.2271 0.041 Uiso 1 1 calc R . .
C55 C 0.1401(7) 0.4450(6) 0.1798(5) 0.035(3) Uani 1 1 d . . .
H55 H 0.1405 0.4784 0.1397 0.043 Uiso 1 1 calc R . .
C56 C 0.0970(8) 0.3727(5) 0.1888(5) 0.039(3) Uani 1 1 d . . .
H56 H 0.0664 0.3569 0.1549 0.047 Uiso 1 1 calc R . .
C57 C 0.0985(7) 0.3246(5) 0.2458(5) 0.029(2) Uani 1 1 d . . .
H57 H 0.0690 0.2756 0.2499 0.035 Uiso 1 1 calc R . .
C58 C 0.1419(7) 0.3441(5) 0.2991(5) 0.023(2) Uani 1 1 d . . .
C59 C 0.3307(7) 0.5878(5) 0.4263(5) 0.025(2) Uani 1 1 d . . .
C60 C 0.4170(8) 0.5727(5) 0.4523(5) 0.032(3) Uani 1 1 d . . .
H60 H 0.4519 0.5198 0.4530 0.039 Uiso 1 1 calc R . .
C61 C 0.4531(7) 0.6350(6) 0.4776(5) 0.035(3) Uani 1 1 d . . .
H61 H 0.5109 0.6252 0.4975 0.042 Uiso 1 1 calc R . .
C62 C 0.4036(8) 0.7114(6) 0.4731(5) 0.037(3) Uani 1 1 d . . .
H62 H 0.4288 0.7547 0.4890 0.044 Uiso 1 1 calc R . .
C63 C 0.3188(8) 0.7255(5) 0.4461(5) 0.032(3) Uani 1 1 d . . .
H63 H 0.2859 0.7785 0.4430 0.038 Uiso 1 1 calc R . .
C64 C 0.2806(7) 0.6636(5) 0.4233(5) 0.030(2) Uani 1 1 d . . .
H64 H 0.2203 0.6733 0.4057 0.036 Uiso 1 1 calc R . .
C65 C 0.0856(8) 0.2284(5) 0.3627(5) 0.028(2) Uani 1 1 d . . .
C66 C -0.0213(8) 0.2319(5) 0.4035(5) 0.041(3) Uani 1 1 d . . .
H66 H -0.0595 0.2822 0.4220 0.050 Uiso 1 1 calc R . .
C67 C -0.0774(7) 0.1673(5) 0.4196(5) 0.035(3) Uani 1 1 d . . .
H67 H -0.1523 0.1728 0.4487 0.042 Uiso 1 1 calc R . .
C68 C -0.0230(7) 0.0937(5) 0.3925(5) 0.027(2) Uani 1 1 d . . .
C69 C 0.0821(8) 0.0869(6) 0.3494(5) 0.039(3) Uani 1 1 d . . .
H69 H 0.1187 0.0372 0.3284 0.047 Uiso 1 1 calc R . .
C70 C 0.1357(8) 0.1543(6) 0.3362(5) 0.041(3) Uani 1 1 d . . .
H70 H 0.2108 0.1489 0.3075 0.050 Uiso 1 1 calc R . .
C71 C 0.5150(7) 0.2071(5) 0.3794(4) 0.025(2) Uani 1 1 d . . .
C72 C 0.5438(7) 0.2830(5) 0.3612(4) 0.027(2) Uani 1 1 d . . .
H72 H 0.4871 0.3265 0.3674 0.033 Uiso 1 1 calc R . .
C73 C 0.6505(9) 0.2975(6) 0.3348(5) 0.039(3) Uani 1 1 d . . .
H73 H 0.6675 0.3503 0.3234 0.047 Uiso 1 1 calc R . .
C74 C 0.7328(8) 0.2348(7) 0.3248(5) 0.045(3) Uani 1 1 d . . .
H74 H 0.8072 0.2444 0.3064 0.055 Uiso 1 1 calc R . .
C75 C 0.7086(8) 0.1578(6) 0.3413(5) 0.037(3) Uani 1 1 d . . .
H75 H 0.7657 0.1146 0.3348 0.044 Uiso 1 1 calc R . .
C76 C 0.5995(7) 0.1448(5) 0.3673(5) 0.032(3) Uani 1 1 d . . .
H76 H 0.5824 0.0918 0.3772 0.038 Uiso 1 1 calc R . .
C77 C 0.3653(7) 0.0952(5) 0.3915(5) 0.022(2) Uani 1 1 d . . .
C78 C 0.3074(7) 0.0419(5) 0.4383(5) 0.034(3) Uani 1 1 d . . .
H78 H 0.2762 0.0548 0.4877 0.041 Uiso 1 1 calc R . .
C79 C 0.2939(8) -0.0303(5) 0.4146(5) 0.039(3) Uani 1 1 d . . .
H79 H 0.2543 -0.0668 0.4476 0.047 Uiso 1 1 calc R . .
C80 C 0.3376(8) -0.0490(5) 0.3435(5) 0.036(3) Uani 1 1 d . . .
H80 H 0.3296 -0.0991 0.3275 0.043 Uiso 1 1 calc R . .
C81 C 0.3936(7) 0.0042(5) 0.2946(5) 0.030(2) Uani 1 1 d . . .
H81 H 0.4218 -0.0086 0.2451 0.036 Uiso 1 1 calc R . .
C82 C 0.4084(7) 0.0756(5) 0.3180(5) 0.026(2) Uani 1 1 d . . .
H82 H 0.4477 0.1118 0.2846 0.032 Uiso 1 1 calc R . .
C83 C 0.3543(7) 0.1812(5) 0.5143(5) 0.022(2) Uani 1 1 d . . .
C84 C 0.4252(7) 0.1244(5) 0.5377(5) 0.028(2) Uani 1 1 d . . .
H84 H 0.4847 0.0945 0.5030 0.033 Uiso 1 1 calc R . .
C85 C 0.4111(8) 0.1111(5) 0.6086(5) 0.031(2) Uani 1 1 d . . .
H85 H 0.4591 0.0718 0.6230 0.037 Uiso 1 1 calc R . .
C86 C 0.3254(7) 0.1560(5) 0.6596(5) 0.025(2) Uani 1 1 d . . .
H86 H 0.3160 0.1481 0.7091 0.030 Uiso 1 1 calc R . .
C87 C 0.2545(7) 0.2115(5) 0.6389(5) 0.028(2) Uani 1 1 d . . .
H87 H 0.1956 0.2411 0.6742 0.034 Uiso 1 1 calc R . .
C88 C 0.2677(7) 0.2252(5) 0.5656(5) 0.022(2) Uani 1 1 d . . .
C89 C 0.0413(7) 0.2632(5) 0.5954(5) 0.022(2) Uani 1 1 d . . .
C90 C 0.0040(7) 0.1988(5) 0.5733(5) 0.026(2) Uani 1 1 d . . .
H90 H 0.0428 0.1749 0.5280 0.032 Uiso 1 1 calc R . .
C91 C -0.0887(7) 0.1703(6) 0.6172(5) 0.037(3) Uani 1 1 d . . .
H91 H -0.1130 0.1257 0.6023 0.044 Uiso 1 1 calc R . .
C92 C -0.1479(8) 0.2056(6) 0.6832(5) 0.039(3) Uani 1 1 d . . .
H92 H -0.2129 0.1860 0.7129 0.047 Uiso 1 1 calc R . .
C93 C -0.1111(7) 0.2690(5) 0.7048(5) 0.031(3) Uani 1 1 d . . .
H93 H -0.1507 0.2926 0.7502 0.037 Uiso 1 1 calc R . .
C94 C -0.0177(7) 0.2995(5) 0.6621(5) 0.031(2) Uani 1 1 d . . .
H94 H 0.0061 0.3440 0.6774 0.038 Uiso 1 1 calc R . .
C95 C 0.1700(7) 0.3914(5) 0.5730(5) 0.026(2) Uani 1 1 d . . .
C96 C 0.2505(8) 0.4100(5) 0.5990(5) 0.035(3) Uani 1 1 d . . .
H96 H 0.3057 0.3690 0.6032 0.042 Uiso 1 1 calc R . .
C97 C 0.2526(8) 0.4874(5) 0.6190(5) 0.038(3) Uani 1 1 d . . .
H97 H 0.3083 0.4995 0.6366 0.046 Uiso 1 1 calc R . .
C98 C 0.1721(8) 0.5455(6) 0.6125(5) 0.043(3) Uani 1 1 d . . .
H98 H 0.1733 0.5987 0.6251 0.052 Uiso 1 1 calc R . .
C99 C 0.0894(8) 0.5289(6) 0.5881(5) 0.039(3) Uani 1 1 d . . .
H99 H 0.0328 0.5698 0.5860 0.047 Uiso 1 1 calc R . .
C100 C 0.0896(8) 0.4524(5) 0.5669(5) 0.032(2) Uani 1 1 d . . .
H100 H 0.0348 0.4411 0.5480 0.038 Uiso 1 1 calc R . .
O1 O 0.110(2) 0.4997(13) -0.0698(15) 0.154(11) Uani 0.50 1 d PD A -1
C101 C 0.076(3) 0.433(2) -0.018(3) 0.125(7) Uani 0.50 1 d PD A -1
H10A H 0.1158 0.4268 0.0179 0.150 Uiso 0.50 1 calc PR A -1
H10B H 0.0845 0.3814 -0.0418 0.150 Uiso 0.50 1 calc PR A -1
C102 C -0.048(3) 0.4698(17) 0.016(2) 0.125(7) Uani 0.50 1 d PDU A -1
H10C H -0.0766 0.4552 0.0674 0.150 Uiso 0.50 1 calc PR A -1
H10D H -0.0935 0.4508 -0.0095 0.150 Uiso 0.50 1 calc PR A -1
C103 C -0.046(3) 0.5628(16) 0.007(3) 0.125(7) Uani 0.50 1 d PDU A -1
H10E H -0.1022 0.5855 -0.0151 0.150 Uiso 0.50 1 calc PR A -1
H10F H -0.0654 0.5876 0.0546 0.150 Uiso 0.50 1 calc PR A -1
C104 C 0.070(3) 0.5821(16) -0.042(2) 0.125(7) Uani 0.50 1 d PD A -1
H10G H 0.0667 0.6215 -0.0796 0.150 Uiso 0.50 1 calc PR A -1
H10H H 0.1140 0.5994 -0.0136 0.150 Uiso 0.50 1 calc PR A -1

loop_
_atom_site_aniso_label
_atom_site_aniso_U_11
_atom_site_aniso_U_22
_atom_site_aniso_U_33
_atom_site_aniso_U_23
_atom_site_aniso_U_13
_atom_site_aniso_U_12
Cu1 0.0267(7) 0.0228(7) 0.0275(8) -0.0043(6) -0.0075(6) 0.0004(5)
Cl1 0.0483(18) 0.0201(14) 0.076(2) -0.0016(14) -0.0292(16) -0.0044(12)
P1 0.0212(15) 0.0267(15) 0.0280(16) -0.0035(12) -0.0052(12) -0.0004(12)
P2 0.0242(16) 0.0294(15) 0.0254(16) -0.0016(12) -0.0073(12) 0.0011(12)
N1 0.025(5) 0.024(5) 0.030(5) -0.007(4) -0.010(4) -0.010(4)
N2 0.035(5) 0.023(5) 0.028(5) -0.005(4) -0.012(4) -0.001(4)
N3 0.034(5) 0.024(5) 0.025(5) 0.000(4) -0.008(4) 0.002(4)
N4 0.017(4) 0.017(4) 0.025(5) -0.001(4) -0.007(4) 0.002(3)
C1 0.031(6) 0.026(6) 0.031(6) 0.000(5) -0.018(5) 0.002(5)
C2 0.030(6) 0.030(6) 0.014(6) 0.009(5) 0.001(5) -0.008(5)
C3 0.028(6) 0.018(5) 0.022(6) 0.004(4) -0.013(5) -0.003(4)
C4 0.022(6) 0.023(5) 0.024(6) -0.001(5) 0.003(5) -0.002(4)
C5 0.028(6) 0.033(6) 0.021(6) -0.006(5) -0.007(5) 0.014(5)
C6 0.037(7) 0.028(6) 0.026(6) -0.012(5) -0.002(5) 0.001(5)
C7 0.026(6) 0.010(5) 0.026(6) -0.002(4) -0.005(5) 0.007(4)
C8 0.022(6) 0.024(6) 0.022(6) -0.001(5) -0.001(4) -0.003(4)
C9 0.032(6) 0.028(6) 0.021(6) -0.010(5) 0.002(5) 0.003(5)
C10 0.050(8) 0.043(7) 0.032(7) 0.000(6) -0.021(6) -0.002(6)
C11 0.049(7) 0.019(6) 0.043(7) -0.005(5) -0.009(6) -0.002(5)
C12 0.078(9) 0.029(7) 0.038(7) -0.012(5) -0.021(7) 0.000(6)
C13 0.125(12) 0.046(8) 0.067(9) -0.025(7) -0.069(9) 0.018(8)
C14 0.110(11) 0.034(7) 0.079(10) -0.013(6) -0.083(9) 0.013(7)
C15 0.022(6) 0.030(6) 0.017(5) -0.007(4) -0.005(4) -0.003(5)
C16 0.013(6) 0.032(6) 0.044(7) -0.013(5) -0.008(5) 0.001(4)
C17 0.022(6) 0.045(7) 0.035(6) 0.004(5) -0.013(5) -0.011(5)
C18 0.022(6) 0.021(5) 0.030(6) -0.001(4) -0.012(5) -0.007(4)
C19 0.035(7) 0.027(6) 0.024(6) -0.003(5) -0.014(5) 0.003(5)
C20 0.022(6) 0.025(6) 0.032(6) 0.004(5) -0.005(5) -0.005(4)
C21 0.028(6) 0.029(6) 0.021(6) -0.004(5) -0.009(5) 0.010(5)
C22 0.028(6) 0.026(6) 0.032(6) -0.003(5) -0.009(5) -0.004(5)
C23 0.033(6) 0.018(5) 0.037(7) 0.001(5) -0.008(5) 0.018(5)
C24 0.026(6) 0.034(7) 0.031(6) -0.003(5) -0.005(5) 0.014(5)
C25 0.028(7) 0.044(7) 0.039(7) 0.012(6) 0.000(5) 0.009(5)
C26 0.024(6) 0.030(6) 0.035(7) 0.001(5) 0.006(5) -0.002(5)
C27 0.024(6) 0.020(5) 0.019(6) -0.004(4) -0.003(4) 0.006(4)
C28 0.020(6) 0.043(7) 0.026(6) -0.011(5) -0.003(5) 0.005(5)
C29 0.028(6) 0.044(7) 0.016(6) 0.006(5) 0.003(5) -0.003(5)
C30 0.039(7) 0.029(6) 0.049(8) 0.007(6) -0.014(6) -0.004(5)
C31 0.037(7) 0.025(6) 0.032(7) -0.012(5) -0.007(5) 0.000(5)
C32 0.020(6) 0.024(6) 0.030(6) -0.001(5) -0.002(4) -0.001(4)
C33 0.032(6) 0.022(5) 0.021(6) -0.002(4) -0.010(5) -0.008(4)
C34 0.025(6) 0.025(6) 0.033(7) -0.004(5) -0.001(5) 0.003(5)
C35 0.039(7) 0.029(6) 0.039(7) -0.002(5) -0.022(6) 0.008(5)
C36 0.029(7) 0.041(7) 0.038(7) -0.010(5) -0.012(6) 0.007(5)
C37 0.039(7) 0.019(6) 0.038(7) -0.005(5) -0.009(5) 0.007(5)
C38 0.020(6) 0.024(5) 0.015(5) -0.002(4) 0.000(4) -0.003(4)
C39 0.015(5) 0.029(6) 0.018(6) -0.001(4) 0.005(4) -0.004(4)
C40 0.016(5) 0.027(6) 0.016(5) 0.000(5) -0.007(4) 0.006(4)
C41 0.037(7) 0.028(6) 0.033(7) -0.004(5) -0.021(5) 0.007(5)
C42 0.023(6) 0.034(6) 0.029(6) -0.013(5) -0.008(5) 0.000(5)
C43 0.036(7) 0.040(7) 0.017(6) -0.014(5) -0.010(5) 0.002(5)
C44 0.017(6) 0.033(6) 0.026(6) 0.003(5) 0.003(4) -0.003(4)
C45 0.029(6) 0.036(6) 0.026(6) -0.006(5) -0.013(5) -0.004(5)
C46 0.030(7) 0.033(6) 0.025(6) -0.007(5) -0.006(5) -0.006(5)
C47 0.026(7) 0.056(8) 0.030(7) -0.020(6) -0.001(5) 0.002(6)
C48 0.038(7) 0.041(7) 0.043(7) 0.005(6) -0.008(6) -0.013(6)
C49 0.065(9) 0.036(7) 0.080(10) 0.018(7) -0.031(8) -0.012(7)
C50 0.032(7) 0.052(8) 0.040(7) 0.009(6) -0.003(5) -0.009(6)
Cu2 0.0327(8) 0.0229(7) 0.0239(7) -0.0004(6) -0.0094(6) -0.0065(6)
Cl2 0.057(2) 0.0317(16) 0.0422(18) -0.0034(13) -0.0051(14) -0.0171(14)
P3 0.0262(16) 0.0238(14) 0.0210(15) -0.0039(12) -0.0028(12) -0.0015(11)
P4 0.0289(16) 0.0222(14) 0.0226(15) -0.0018(12) -0.0030(12) -0.0028(12)
N5 0.035(5) 0.018(4) 0.020(5) -0.004(4) -0.004(4) 0.003(4)
N6 0.036(5) 0.019(5) 0.023(5) -0.008(4) -0.001(4) 0.004(4)
N7 0.029(5) 0.018(5) 0.028(5) 0.000(4) -0.002(4) 0.002(4)
N8 0.034(5) 0.023(5) 0.029(5) 0.000(4) -0.014(4) -0.010(4)
C51 0.029(6) 0.023(6) 0.032(6) -0.006(5) -0.011(5) 0.004(5)
C52 0.018(6) 0.026(6) 0.021(6) 0.001(5) 0.004(4) 0.001(4)
C53 0.032(6) 0.025(6) 0.020(6) 0.001(5) -0.003(5) 0.004(5)
C54 0.029(6) 0.030(6) 0.038(7) 0.010(5) -0.005(5) -0.001(5)
C55 0.040(7) 0.035(7) 0.034(7) 0.006(5) -0.016(5) -0.004(5)
C56 0.050(7) 0.031(6) 0.042(7) -0.002(5) -0.024(6) -0.006(5)
C57 0.028(6) 0.018(6) 0.037(7) 0.005(5) -0.004(5) -0.008(4)
C58 0.019(6) 0.021(6) 0.032(6) -0.007(5) -0.009(5) -0.003(4)
C59 0.028(6) 0.030(6) 0.017(6) 0.008(5) -0.005(5) -0.013(5)
C60 0.047(7) 0.023(6) 0.030(6) 0.001(5) -0.017(5) -0.008(5)
C61 0.028(6) 0.048(7) 0.033(6) -0.004(5) -0.018(5) 0.004(5)
C62 0.043(7) 0.034(7) 0.036(7) -0.010(5) -0.016(6) -0.006(5)
C63 0.039(7) 0.021(6) 0.028(6) -0.004(5) -0.002(5) 0.003(5)
C64 0.031(6) 0.021(6) 0.040(7) -0.007(5) -0.014(5) -0.003(5)
C65 0.026(6) 0.031(6) 0.022(6) -0.008(5) -0.004(5) 0.001(5)
C66 0.043(7) 0.022(6) 0.055(8) -0.006(5) -0.004(6) -0.017(5)
C67 0.018(6) 0.040(7) 0.035(7) -0.008(5) 0.007(5) 0.002(5)
C68 0.027(6) 0.028(6) 0.025(6) -0.009(5) -0.003(5) -0.011(5)
C69 0.037(7) 0.029(6) 0.047(7) -0.017(5) -0.009(6) 0.000(5)
C70 0.024(6) 0.040(7) 0.058(8) -0.017(6) -0.010(5) 0.003(5)
C71 0.033(6) 0.025(6) 0.017(5) -0.004(4) -0.002(5) -0.016(5)
C72 0.022(6) 0.036(6) 0.022(6) -0.003(5) -0.005(5) -0.006(5)
C73 0.055(8) 0.031(6) 0.033(7) -0.006(5) -0.012(6) -0.018(6)
C74 0.029(7) 0.075(9) 0.026(7) -0.017(6) 0.004(5) -0.012(6)
C75 0.036(7) 0.038(7) 0.034(7) -0.011(5) -0.007(5) 0.003(5)
C76 0.028(6) 0.031(6) 0.026(6) -0.017(5) 0.004(5) 0.000(5)
C77 0.024(6) 0.020(5) 0.022(6) -0.002(4) -0.007(4) -0.004(4)
C78 0.040(7) 0.029(6) 0.026(6) -0.008(5) 0.002(5) -0.009(5)
C79 0.044(7) 0.031(6) 0.035(7) -0.013(5) 0.001(5) -0.011(5)
C80 0.047(7) 0.018(6) 0.041(7) -0.020(5) -0.012(6) 0.003(5)
C81 0.034(6) 0.034(6) 0.021(6) -0.012(5) -0.007(5) -0.004(5)
C82 0.031(6) 0.023(6) 0.024(6) -0.007(5) -0.006(5) -0.005(4)
C83 0.020(6) 0.021(5) 0.025(6) -0.006(4) -0.006(4) -0.004(4)
C84 0.038(7) 0.021(6) 0.016(6) -0.004(4) 0.002(5) -0.005(5)
C85 0.045(7) 0.019(5) 0.026(6) -0.004(5) -0.008(5) 0.002(5)
C86 0.024(6) 0.038(6) 0.016(5) -0.002(5) -0.010(4) -0.003(5)
C87 0.026(6) 0.034(6) 0.024(6) -0.012(5) -0.010(5) 0.003(5)
C88 0.025(6) 0.021(5) 0.020(6) -0.010(4) -0.005(4) -0.004(4)
C89 0.022(6) 0.010(5) 0.031(6) 0.007(4) -0.006(5) 0.003(4)
C90 0.022(6) 0.033(6) 0.025(6) 0.003(5) -0.006(5) -0.010(5)
C91 0.025(6) 0.033(6) 0.051(8) 0.009(6) -0.009(5) -0.010(5)
C92 0.022(6) 0.048(7) 0.040(7) 0.017(6) -0.001(5) -0.011(5)
C93 0.018(6) 0.037(7) 0.030(6) 0.000(5) -0.002(5) 0.010(5)
C94 0.024(6) 0.039(6) 0.023(6) -0.004(5) -0.002(5) 0.010(5)
C95 0.018(6) 0.024(6) 0.030(6) -0.003(5) -0.001(5) 0.001(4)
C96 0.035(7) 0.025(6) 0.045(7) -0.004(5) -0.012(5) -0.007(5)
C97 0.042(7) 0.024(6) 0.050(8) 0.005(5) -0.019(6) -0.003(5)
C98 0.048(8) 0.036(7) 0.041(7) -0.019(6) -0.001(6) -0.018(6)
C99 0.042(7) 0.025(6) 0.034(7) 0.003(5) 0.004(5) 0.004(5)
C100 0.041(7) 0.027(6) 0.029(6) -0.007(5) -0.012(5) -0.004(5)
O1 0.16(3) 0.074(17) 0.21(3) 0.044(18) -0.05(2) 0.013(15)
C101 0.073(16) 0.131(15) 0.15(2) -0.022(14) -0.015(15) 0.002(13)
C102 0.071(16) 0.131(17) 0.15(2) -0.025(16) -0.014(15) 0.009(14)
C103 0.073(16) 0.131(15) 0.15(2) -0.022(14) -0.015(15) 0.002(13)
C104 0.071(16) 0.131(17) 0.15(2) -0.025(16) -0.014(15) 0.009(14)

loop_
_atom_type_symbol
_atom_type_description
_atom_type_scat_dispersion_real
_atom_type_scat_dispersion_imag
_atom_type_scat_source
C C 0.0033 0.0016 'International Tables Vol C Tables 4.2.6.8 and 6.1.1.4'
H H 0.0000 0.0000 'International Tables Vol C Tables 4.2.6.8 and 6.1.1.4'
N N 0.0061 0.0033 'International Tables Vol C Tables 4.2.6.8 and 6.1.1.4'
O O 0.0106 0.0060 'International Tables Vol C Tables 4.2.6.8 and 6.1.1.4'
P P 0.1023 0.0942 'International Tables Vol C Tables 4.2.6.8 and 6.1.1.4'
Cl Cl 0.1484 0.1585 'International Tables Vol C Tables 4.2.6.8 and 6.1.1.4'
Cu Cu 0.3201 1.2651 'International Tables Vol C Tables 4.2.6.8 and 6.1.1.4'

loop_
_geom_angle_atom_site_label_1
_geom_angle_atom_site_label_2
_geom_angle_atom_site_label_3
_geom_angle
N1 Cu1 N4 92.3(3)
N1 Cu1 P2 115.0(2)
N4 Cu1 P2 126.5(2)
N1 Cu1 P1 111.1(2)
N4 Cu1 P1 123.7(2)
P2 Cu1 P1 89.53(10)
C27 P1 C21 104.6(4)
C27 P1 C33 100.1(4)
C21 P1 C33 101.9(4)
C27 P1 Cu1 122.6(3)
C21 P1 Cu1 119.9(3)
C33 P1 Cu1 103.7(3)
C45 P2 C39 101.6(4)
C45 P2 C38 102.3(4)
C39 P2 C38 104.0(4)
C45 P2 Cu1 126.1(3)
C39 P2 Cu1 116.0(3)
C38 P2 Cu1 104.3(3)
N2 N1 C2 110.8(7)
N2 N1 Cu1 124.4(6)
C2 N1 Cu1 124.6(6)
N1 N2 N3 105.5(7)
N2 N3 C1 111.8(7)
N2 N3 C9 118.8(8)
C1 N3 C9 129.5(8)
C8 N4 C15 116.6(7)
C8 N4 Cu1 128.0(6)
C15 N4 Cu1 115.4(5)
N3 C1 C2 104.9(8)
N3 C1 H1 127.6
C2 C1 H1 127.6
N1 C2 C1 106.9(8)
N1 C2 C3 126.7(8)
C1 C2 C3 126.4(9)
C4 C3 C8 120.0(8)
C4 C3 C2 117.0(8)
C8 C3 C2 123.0(8)
C5 C4 C3 124.8(9)
C5 C4 H4 117.6
C3 C4 H4 117.6
C4 C5 C6 117.0(9)
C4 C5 H5 121.5
C6 C5 H5 121.5
C7 C6 C5 119.7(9)
C7 C6 H6 120.2
C5 C6 H6 120.2
C6 C7 C8 124.3(8)
C6 C7 H7 117.8
C8 C7 H7 117.8
N4 C8 C3 123.4(8)
N4 C8 C7 122.4(8)
C3 C8 C7 114.2(8)
C14 C9 C10 119.8(9)
C14 C9 N3 119.6(9)
C10 C9 N3 120.6(9)
C9 C10 C11 121.1(10)
C9 C10 H10 119.5
C11 C10 H10 119.5
C12 C11 C10 120.2(10)
C12 C11 H11 119.9
C10 C11 H11 119.9
C11 C12 C13 118.3(10)
C11 C12 H12 120.8
C13 C12 H12 120.8
C14 C13 C12 121.5(10)
C14 C13 H13 119.2
C12 C13 H13 119.2
C9 C14 C13 119.0(10)
C9 C14 H14 120.5
C13 C14 H14 120.5
C20 C15 C16 118.0(8)
C20 C15 N4 119.5(8)
C16 C15 N4 122.4(8)
C17 C16 C15 121.2(8)
C17 C16 H16 119.4
C15 C16 H16 119.4
C18 C17 C16 119.0(8)
C18 C17 H17 120.5
C16 C17 H17 120.5
C19 C18 C17 122.2(8)
C19 C18 Cl1 119.0(7)
C17 C18 Cl1 118.7(7)
C18 C19 C20 118.2(8)
C18 C19 H19 120.9
C20 C19 H19 120.9
C15 C20 C19 121.4(8)
C15 C20 H20 119.3
C19 C20 H20 119.3
C22 C21 C26 119.2(8)
C22 C21 P1 118.3(7)
C26 C21 P1 122.4(7)
C23 C22 C21 121.0(9)
C23 C22 H22 119.5
C21 C22 H22 119.5
C22 C23 C24 119.1(9)
C22 C23 H23 120.5
C24 C23 H23 120.5
C25 C24 C23 120.9(9)
C25 C24 H24 119.5
C23 C24 H24 119.5
C24 C25 C26 120.2(9)
C24 C25 H25 119.9
C26 C25 H25 119.9
C25 C26 C21 119.7(9)
C25 C26 H26 120.2
C21 C26 H26 120.2
C32 C27 C28 117.0(8)
C32 C27 P1 118.6(7)
C28 C27 P1 124.3(7)
C27 C28 C29 121.3(9)
C27 C28 H28 119.3
C29 C28 H28 119.3
C30 C29 C28 118.4(9)
C30 C29 H29 120.8
C28 C29 H29 120.8
C29 C30 C31 122.3(9)
C29 C30 H30 118.8
C31 C30 H30 118.8
C30 C31 C32 118.9(9)
C30 C31 H31 120.6
C32 C31 H31 120.6
C27 C32 C31 122.1(9)
C27 C32 H32 119.0
C31 C32 H32 119.0
C34 C33 C38 119.1(8)
C34 C33 P1 122.7(7)
C38 C33 P1 118.2(7)
C35 C34 C33 121.9(9)
C35 C34 H34 119.0
C33 C34 H34 119.0
C34 C35 C36 118.9(9)
C34 C35 H35 120.6
C36 C35 H35 120.6
C35 C36 C37 120.5(9)
C35 C36 H36 119.8
C37 C36 H36 119.8
C36 C37 C38 122.3(9)
C36 C37 H37 118.9
C38 C37 H37 118.9
C37 C38 C33 117.2(8)
C37 C38 P2 123.0(7)
C33 C38 P2 119.8(7)
C40 C39 C44 117.3(8)
C40 C39 P2 122.7(7)
C44 C39 P2 119.5(7)
C41 C40 C39 122.4(8)
C41 C40 H40 118.8
C39 C40 H40 118.8
C40 C41 C42 120.2(9)
C40 C41 H41 119.9
C42 C41 H41 119.9
C41 C42 C43 120.0(9)
C41 C42 H42 120.0
C43 C42 H42 120.0
C44 C43 C42 118.6(8)
C44 C43 H43 120.7
C42 C43 H43 120.7
C43 C44 C39 121.5(9)
C43 C44 H44 119.2
C39 C44 H44 119.2
C50 C45 C46 116.6(9)
C50 C45 P2 120.4(8)
C46 C45 P2 123.0(8)
C47 C46 C45 120.8(9)
C47 C46 H46 119.6
C45 C46 H46 119.6
C48 C47 C46 120.5(10)
C48 C47 H47 119.8
C46 C47 H47 119.8
C49 C48 C47 119.6(10)
C49 C48 H48 120.2
C47 C48 H48 120.2
C48 C49 C50 119.9(10)
C48 C49 H49 120.1
C50 C49 H49 120.1
C49 C50 C45 122.5(10)
C49 C50 H50 118.7
C45 C50 H50 118.7
N8 Cu2 N5 92.7(3)
N8 Cu2 P3 125.2(2)
N5 Cu2 P3 120.2(2)
N8 Cu2 P4 123.0(2)
N5 Cu2 P4 105.3(2)
P3 Cu2 P4 91.22(10)
C71 P3 C77 103.2(4)
C71 P3 C83 103.2(4)
C77 P3 C83 101.7(4)
C71 P3 Cu2 122.3(3)
C77 P3 Cu2 118.9(3)
C83 P3 Cu2 104.6(3)
C95 P4 C89 103.6(4)
C95 P4 C88 106.7(4)
C89 P4 C88 99.8(4)
C95 P4 Cu2 112.2(3)
C89 P4 Cu2 128.2(3)
C88 P4 Cu2 104.1(3)
N6 N5 C52 110.1(7)
N6 N5 Cu2 125.1(6)
C52 N5 Cu2 122.5(6)
N5 N6 N7 106.1(7)
N6 N7 C51 110.6(7)
N6 N7 C59 120.3(8)
C51 N7 C59 129.0(8)
C58 N8 C65 116.6(7)
C58 N8 Cu2 127.2(6)
C65 N8 Cu2 115.7(6)
N7 C51 C52 106.1(8)
N7 C51 H51 126.9
C52 C51 H51 126.9
N5 C52 C51 107.0(8)
N5 C52 C53 125.0(8)
C51 C52 C53 127.5(9)
C54 C53 C58 120.5(9)
C54 C53 C52 116.8(8)
C58 C53 C52 122.6(8)
C53 C54 C55 122.2(9)
C53 C54 H54 118.9
C55 C54 H54 118.9
C56 C55 C54 117.4(9)
C56 C55 H55 121.3
C54 C55 H55 121.3
C57 C56 C55 120.8(9)
C57 C56 H56 119.6
C55 C56 H56 119.6
C56 C57 C58 123.1(9)
C56 C57 H57 118.4
C58 C57 H57 118.4
N8 C58 C57 121.4(8)
N8 C58 C53 122.8(8)
C57 C58 C53 115.8(8)
C64 C59 C60 121.2(9)
C64 C59 N7 119.4(8)
C60 C59 N7 119.2(8)
C59 C60 C61 119.7(9)
C59 C60 H60 120.1
C61 C60 H60 120.1
C62 C61 C60 118.7(9)
C62 C61 H61 120.7
C60 C61 H61 120.7
C63 C62 C61 120.8(9)
C63 C62 H62 119.6
C61 C62 H62 119.6
C62 C63 C64 120.5(9)
C62 C63 H63 119.8
C64 C63 H63 119.8
C59 C64 C63 119.0(9)
C59 C64 H64 120.5
C63 C64 H64 120.5
C66 C65 C70 115.4(9)
C66 C65 N8 122.4(8)
C70 C65 N8 121.9(9)
C65 C66 C67 123.8(9)
C65 C66 H66 118.1
C67 C66 H66 118.1
C66 C67 C68 118.7(9)
C66 C67 H67 120.6
C68 C67 H67 120.6
C69 C68 C67 120.2(8)
C69 C68 Cl2 120.2(7)
C67 C68 Cl2 119.6(7)
C68 C69 C70 118.5(9)
C68 C69 H69 120.8
C70 C69 H69 120.8
C65 C70 C69 123.3(9)
C65 C70 H70 118.4
C69 C70 H70 118.4
C76 C71 C72 117.2(8)
C76 C71 P3 124.1(7)
C72 C71 P3 118.7(7)
C73 C72 C71 122.5(9)
C73 C72 H72 118.8
C71 C72 H72 118.8
C72 C73 C74 119.1(9)
C72 C73 H73 120.4
C74 C73 H73 120.4
C73 C74 C75 120.7(10)
C73 C74 H74 119.6
C75 C74 H74 119.6
C74 C75 C76 118.9(9)
C74 C75 H75 120.6
C76 C75 H75 120.6
C71 C76 C75 121.5(9)
C71 C76 H76 119.2
C75 C76 H76 119.2
C78 C77 C82 118.5(8)
C78 C77 P3 122.3(7)
C82 C77 P3 118.6(6)
C77 C78 C79 121.1(9)
C77 C78 H78 119.5
C79 C78 H78 119.5
C80 C79 C78 119.7(9)
C80 C79 H79 120.1
C78 C79 H79 120.1
C79 C80 C81 120.7(9)
C79 C80 H80 119.7
C81 C80 H80 119.7
C82 C81 C80 119.8(9)
C82 C81 H81 120.1
C80 C81 H81 120.1
C81 C82 C77 120.2(8)
C81 C82 H82 119.9
C77 C82 H82 119.9
C88 C83 C84 118.5(8)
C88 C83 P3 120.1(7)
C84 C83 P3 121.4(7)
C85 C84 C83 122.0(9)
C85 C84 H84 119.0
C83 C84 H84 119.0
C84 C85 C86 119.2(9)
C84 C85 H85 120.4
C86 C85 H85 120.4
C87 C86 C85 120.5(9)
C87 C86 H86 119.8
C85 C86 H86 119.8
C86 C87 C88 120.8(8)
C86 C87 H87 119.6
C88 C87 H87 119.6
C83 C88 C87 119.0(8)
C83 C88 P4 119.7(7)
C87 C88 P4 121.2(6)
C90 C89 C94 119.9(8)
C90 C89 P4 118.1(7)
C94 C89 P4 122.0(7)
C91 C90 C89 119.7(9)
C91 C90 H90 120.1
C89 C90 H90 120.1
C90 C91 C92 121.0(9)
C90 C91 H91 119.5
C92 C91 H91 119.5
C93 C92 C91 119.1(9)
C93 C92 H92 120.5
C91 C92 H92 120.5
C92 C93 C94 121.6(9)
C92 C93 H93 119.2
C94 C93 H93 119.2
C93 C94 C89 118.6(9)
C93 C94 H94 120.7
C89 C94 H94 120.7
C96 C95 C100 118.5(8)
C96 C95 P4 124.3(7)
C100 C95 P4 116.8(7)
C95 C96 C97 121.6(9)
C95 C96 H96 119.2
C97 C96 H96 119.2
C98 C97 C96 118.2(10)
C98 C97 H97 120.9
C96 C97 H97 120.9
C97 C98 C99 121.8(10)
C97 C98 H98 119.1
C99 C98 H98 119.1
C98 C99 C100 119.4(9)
C98 C99 H99 120.3
C100 C99 H99 120.3
C99 C100 C95 120.3(9)
C99 C100 H100 119.8
C95 C100 H100 119.8
C104 O1 C101 117(3)
O1 C101 C102 96(2)
O1 C101 H10A 112.5
C102 C101 H10A 112.5
O1 C101 H10B 112.5
C102 C101 H10B 112.5
H10A C101 H10B 110.1
C101 C102 C103 104.8(15)
C101 C102 H10C 110.8
C103 C102 H10C 110.8
C101 C102 H10D 110.8
C103 C102 H10D 110.8
H10C C102 H10D 108.9
C104 C103 C102 110.5(14)
C104 C103 H10E 109.5
C102 C103 H10E 109.5
C104 C103 H10F 109.5
C102 C103 H10F 109.5
H10E C103 H10F 108.1
O1 C104 C103 95(2)
O1 C104 H10G 112.7
C103 C104 H10G 112.7
O1 C104 H10H 112.7
C103 C104 H10H 112.7
H10G C104 H10H 110.2

loop_
_geom_bond_atom_site_label_1
_geom_bond_atom_site_label_2
_geom_bond_distance
Cu1 N1 1.981(7)
Cu1 N4 1.989(7)
Cu1 P2 2.253(3)
Cu1 P1 2.269(3)
Cl1 C18 1.747(8)
P1 C27 1.815(8)
P1 C21 1.831(9)
P1 C33 1.832(9)
P2 C45 1.805(9)
P2 C39 1.811(9)
P2 C38 1.817(9)
N1 N2 1.336(9)
N1 C2 1.350(10)
N2 N3 1.349(9)
N3 C1 1.349(10)
N3 C9 1.441(11)
N4 C8 1.354(10)
N4 C15 1.421(10)
C1 C2 1.397(11)
C1 H1 0.9500
C2 C3 1.466(12)
C3 C4 1.384(11)
C3 C8 1.414(11)
C4 C5 1.359(11)
C4 H4 0.9500
C5 C6 1.401(11)
C5 H5 0.9500
C6 C7 1.368(11)
C6 H6 0.9500
C7 C8 1.431(11)
C7 H7 0.9500
C9 C14 1.343(12)
C9 C10 1.362(12)
C10 C11 1.371(12)
C10 H10 0.9500
C11 C12 1.342(13)
C11 H11 0.9500
C12 C13 1.379(13)
C12 H12 0.9500
C13 C14 1.378(13)
C13 H13 0.9500
C14 H14 0.9500
C15 C20 1.388(11)
C15 C16 1.397(11)
C16 C17 1.393(11)
C16 H16 0.9500
C17 C18 1.372(11)
C17 H17 0.9500
C18 C19 1.372(11)
C19 C20 1.410(11)
C19 H19 0.9500
C20 H20 0.9500
C21 C22 1.405(11)
C21 C26 1.406(11)
C22 C23 1.376(11)
C22 H22 0.9500
C23 C24 1.402(11)
C23 H23 0.9500
C24 C25 1.378(12)
C24 H24 0.9500
C25 C26 1.390(12)
C25 H25 0.9500
C26 H26 0.9500
C27 C32 1.382(11)
C27 C28 1.401(11)
C28 C29 1.403(11)
C28 H28 0.9500
C29 C30 1.356(12)
C29 H29 0.9500
C30 C31 1.361(12)
C30 H30 0.9500
C31 C32 1.387(11)
C31 H31 0.9500
C32 H32 0.9500
C33 C34 1.405(11)
C33 C38 1.414(11)
C34 C35 1.373(11)
C34 H34 0.9500
C35 C36 1.374(12)
C35 H35 0.9500
C36 C37 1.379(12)
C36 H36 0.9500
C37 C38 1.396(11)
C37 H37 0.9500
C39 C40 1.367(10)
C39 C44 1.406(11)
C40 C41 1.358(11)
C40 H40 0.9500
C41 C42 1.370(11)
C41 H41 0.9500
C42 C43 1.400(11)
C42 H42 0.9500
C43 C44 1.376(11)
C43 H43 0.9500
C44 H44 0.9500
C45 C50 1.378(12)
C45 C46 1.390(11)
C46 C47 1.386(12)
C46 H46 0.9500
C47 C48 1.367(12)
C47 H47 0.9500
C48 C49 1.356(13)
C48 H48 0.9500
C49 C50 1.374(12)
C49 H49 0.9500
C50 H50 0.9500
Cu2 N8 1.978(7)
Cu2 N5 2.003(7)
Cu2 P3 2.236(3)
Cu2 P4 2.271(3)
Cl2 C68 1.745(8)
P3 C71 1.808(9)
P3 C77 1.827(8)
P3 C83 1.838(9)
P4 C95 1.807(9)
P4 C89 1.826(8)
P4 C88 1.830(9)
N5 N6 1.333(9)
N5 C52 1.365(10)
N6 N7 1.349(9)
N7 C51 1.355(10)
N7 C59 1.427(10)
N8 C58 1.364(10)
N8 C65 1.398(10)
C51 C52 1.367(11)
C51 H51 0.9500
C52 C53 1.469(12)
C53 C54 1.383(11)
C53 C58 1.419(11)
C54 C55 1.401(12)
C54 H54 0.9500
C55 C56 1.396(12)
C55 H55 0.9500
C56 C57 1.362(11)
C56 H56 0.9500
C57 C58 1.418(12)
C57 H57 0.9500
C59 C64 1.366(11)
C59 C60 1.369(11)
C60 C61 1.387(11)
C60 H60 0.9500
C61 C62 1.377(11)
C61 H61 0.9500
C62 C63 1.364(12)
C62 H62 0.9500
C63 C64 1.371(11)
C63 H63 0.9500
C64 H64 0.9500
C65 C66 1.354(11)
C65 C70 1.374(11)
C66 C67 1.366(11)
C66 H66 0.9500
C67 C68 1.383(11)
C67 H67 0.9500
C68 C69 1.346(11)
C69 C70 1.390(12)
C69 H69 0.9500
C70 H70 0.9500
C71 C76 1.383(11)
C71 C72 1.388(11)
C72 C73 1.366(11)
C72 H72 0.9500
C73 C74 1.373(13)
C73 H73 0.9500
C74 C75 1.384(12)
C74 H74 0.9500
C75 C76 1.387(11)
C75 H75 0.9500
C76 H76 0.9500
C77 C78 1.375(11)
C77 C82 1.412(11)
C78 C79 1.384(11)
C78 H78 0.9500
C79 C80 1.366(12)
C79 H79 0.9500
C80 C81 1.384(11)
C80 H80 0.9500
C81 C82 1.372(11)
C81 H81 0.9500
C82 H82 0.9500
C83 C88 1.393(11)
C83 C84 1.409(11)
C84 C85 1.364(11)
C84 H84 0.9500
C85 C86 1.393(11)
C85 H85 0.9500
C86 C87 1.369(11)
C86 H86 0.9500
C87 C88 1.414(11)
C87 H87 0.9500
C89 C90 1.393(11)
C89 C94 1.411(11)
C90 C91 1.370(11)
C90 H90 0.9500
C91 C92 1.394(12)
C91 H91 0.9500
C92 C93 1.373(12)
C92 H92 0.9500
C93 C94 1.383(11)
C93 H93 0.9500
C94 H94 0.9500
C95 C96 1.383(12)
C95 C100 1.397(11)
C96 C97 1.393(11)
C96 H96 0.9500
C97 C98 1.369(12)
C97 H97 0.9500
C98 C99 1.379(12)
C98 H98 0.9500
C99 C100 1.381(11)
C99 H99 0.9500
C100 H100 0.9500
O1 C104 1.49(3)
O1 C101 1.51(3)
C101 C102 1.579(17)
C101 H10A 0.9900
C101 H10B 0.9900
C102 C103 1.580(17)
C102 H10C 0.9900
C102 H10D 0.9900
C103 C104 1.578(17)
C103 H10E 0.9900
C103 H10F 0.9900
C104 H10G 0.9900
C104 H10H 0.9900

loop_
_geom_torsion_atom_site_label_1
_geom_torsion_atom_site_label_2
_geom_torsion_atom_site_label_3
_geom_torsion_atom_site_label_4
_geom_torsion
N1 Cu1 P1 C27 -150.1(4)
N4 Cu1 P1 C27 -42.0(4)
P2 Cu1 P1 C27 93.2(3)
N1 Cu1 P1 C21 -14.5(4)
N4 Cu1 P1 C21 93.6(4)
P2 Cu1 P1 C21 -131.2(4)
N1 Cu1 P1 C33 98.1(3)
N4 Cu1 P1 C33 -153.8(4)
P2 Cu1 P1 C33 -18.6(3)
N1 Cu1 P2 C45 20.8(4)
N4 Cu1 P2 C45 -92.8(4)
P1 Cu1 P2 C45 134.0(4)
N1 Cu1 P2 C39 149.9(4)
N4 Cu1 P2 C39 36.3(4)
P1 Cu1 P2 C39 -96.9(3)
N1 Cu1 P2 C38 -96.4(4)
N4 Cu1 P2 C38 150.0(4)
P1 Cu1 P2 C38 16.8(3)
N4 Cu1 N1 N2 -167.8(7)
P2 Cu1 N1 N2 59.6(7)
P1 Cu1 N1 N2 -40.2(7)
N4 Cu1 N1 C2 6.5(7)
P2 Cu1 N1 C2 -126.0(7)
P1 Cu1 N1 C2 134.2(7)
C2 N1 N2 N3 -1.5(9)
Cu1 N1 N2 N3 173.6(5)
N1 N2 N3 C1 0.2(10)
N1 N2 N3 C9 -179.8(7)
N1 Cu1 N4 C8 -11.7(7)
P2 Cu1 N4 C8 112.1(7)
P1 Cu1 N4 C8 -129.2(7)
N1 Cu1 N4 C15 170.6(6)
P2 Cu1 N4 C15 -65.6(6)
P1 Cu1 N4 C15 53.1(6)
N2 N3 C1 C2 1.0(10)
C9 N3 C1 C2 -178.9(8)
N2 N1 C2 C1 2.1(10)
Cu1 N1 C2 C1 -172.9(6)
N2 N1 C2 C3 179.3(8)
Cu1 N1 C2 C3 4.3(13)
N3 C1 C2 N1 -1.9(10)
N3 C1 C2 C3 -179.1(8)
N1 C2 C3 C4 168.7(8)
C1 C2 C3 C4 -14.7(14)
N1 C2 C3 C8 -14.4(14)
C1 C2 C3 C8 162.3(9)
C8 C3 C4 C5 -1.8(14)
C2 C3 C4 C5 175.2(8)
C3 C4 C5 C6 -0.6(14)
C4 C5 C6 C7 0.9(13)
C5 C6 C7 C8 1.1(14)
C15 N4 C8 C3 -176.5(8)
Cu1 N4 C8 C3 5.9(12)
C15 N4 C8 C7 5.8(12)
Cu1 N4 C8 C7 -171.9(6)
C4 C3 C8 N4 -174.4(8)
C2 C3 C8 N4 8.7(14)
C4 C3 C8 C7 3.5(12)
C2 C3 C8 C7 -173.3(8)
C6 C7 C8 N4 174.6(8)
C6 C7 C8 C3 -3.3(13)
N2 N3 C9 C14 3.9(14)
C1 N3 C9 C14 -176.1(10)
N2 N3 C9 C10 -175.2(8)
C1 N3 C9 C10 4.8(15)
C14 C9 C10 C11 -0.3(16)
N3 C9 C10 C11 178.8(9)
C9 C10 C11 C12 -0.8(16)
C10 C11 C12 C13 2.7(17)
C11 C12 C13 C14 -3.6(19)
C10 C9 C14 C13 -0.6(18)
N3 C9 C14 C13 -179.7(10)
C12 C13 C14 C9 3(2)
C8 N4 C15 C20 -110.3(9)
Cu1 N4 C15 C20 67.7(9)
C8 N4 C15 C16 72.2(11)
Cu1 N4 C15 C16 -109.8(8)
C20 C15 C16 C17 -1.6(13)
N4 C15 C16 C17 176.0(8)
C15 C16 C17 C18 0.8(14)
C16 C17 C18 C19 -0.6(14)
C16 C17 C18 Cl1 179.7(7)
C17 C18 C19 C20 1.3(14)
Cl1 C18 C19 C20 -179.0(6)
C16 C15 C20 C19 2.3(13)
N4 C15 C20 C19 -175.3(8)
C18 C19 C20 C15 -2.2(13)
C27 P1 C21 C22 -147.9(7)
C33 P1 C21 C22 -43.9(8)
Cu1 P1 C21 C22 69.6(8)
C27 P1 C21 C26 36.5(9)
C33 P1 C21 C26 140.4(8)
Cu1 P1 C21 C26 -106.0(8)
C26 C21 C22 C23 -0.7(14)
P1 C21 C22 C23 -176.5(7)
C21 C22 C23 C24 0.0(14)
C22 C23 C24 C25 0.4(14)
C23 C24 C25 C26 -0.3(15)
C24 C25 C26 C21 -0.4(14)
C22 C21 C26 C25 0.8(14)
P1 C21 C26 C25 176.5(7)
C21 P1 C27 C32 -152.3(7)
C33 P1 C27 C32 102.5(7)
Cu1 P1 C27 C32 -11.1(8)
C21 P1 C27 C28 32.0(8)
C33 P1 C27 C28 -73.3(8)
Cu1 P1 C27 C28 173.1(6)
C32 C27 C28 C29 0.7(13)
P1 C27 C28 C29 176.5(7)
C27 C28 C29 C30 -0.9(13)
C28 C29 C30 C31 0.7(14)
C29 C30 C31 C32 -0.3(15)
C28 C27 C32 C31 -0.3(13)
P1 C27 C32 C31 -176.4(7)
C30 C31 C32 C27 0.1(14)
C27 P1 C33 C34 69.5(8)
C21 P1 C33 C34 -38.0(8)
Cu1 P1 C33 C34 -163.1(7)
C27 P1 C33 C38 -109.9(7)
C21 P1 C33 C38 142.7(7)
Cu1 P1 C33 C38 17.6(7)
C38 C33 C34 C35 3.0(13)
P1 C33 C34 C35 -176.4(7)
C33 C34 C35 C36 -0.3(13)
C34 C35 C36 C37 -2.3(14)
C35 C36 C37 C38 2.2(14)
C36 C37 C38 C33 0.5(13)
C36 C37 C38 P2 -178.5(7)
C34 C33 C38 C37 -3.0(12)
P1 C33 C38 C37 176.3(6)
C34 C33 C38 P2 176.0(6)
P1 C33 C38 P2 -4.6(10)
C45 P2 C38 C37 35.4(8)
C39 P2 C38 C37 -70.0(8)
Cu1 P2 C38 C37 168.0(6)
C45 P2 C38 C33 -143.6(7)
C39 P2 C38 C33 111.0(7)
Cu1 P2 C38 C33 -11.0(7)
C45 P2 C39 C40 -140.7(7)
C38 P2 C39 C40 -34.8(8)
Cu1 P2 C39 C40 79.1(8)
C45 P2 C39 C44 47.8(8)
C38 P2 C39 C44 153.8(7)
Cu1 P2 C39 C44 -92.4(7)
C44 C39 C40 C41 0.5(13)
P2 C39 C40 C41 -171.1(7)
C39 C40 C41 C42 -0.6(13)
C40 C41 C42 C43 0.9(13)
C41 C42 C43 C44 -1.2(13)
C42 C43 C44 C39 1.2(13)
C40 C39 C44 C43 -0.9(13)
P2 C39 C44 C43 171.1(7)
C39 P2 C45 C50 -146.2(8)
C38 P2 C45 C50 106.5(8)
Cu1 P2 C45 C50 -11.6(10)
C39 P2 C45 C46 33.5(8)
C38 P2 C45 C46 -73.8(8)
Cu1 P2 C45 C46 168.1(6)
C50 C45 C46 C47 -4.3(13)
P2 C45 C46 C47 176.0(7)
C45 C46 C47 C48 1.8(14)
C46 C47 C48 C49 2.0(15)
C47 C48 C49 C50 -3.0(16)
C48 C49 C50 C45 0.3(17)
C46 C45 C50 C49 3.3(15)
P2 C45 C50 C49 -177.0(8)
N8 Cu2 P3 C71 106.6(4)
N5 Cu2 P3 C71 -12.0(4)
P4 Cu2 P3 C71 -120.5(3)
N8 Cu2 P3 C77 -24.5(4)
N5 Cu2 P3 C77 -143.1(4)
P4 Cu2 P3 C77 108.4(3)
N8 Cu2 P3 C83 -137.1(4)
N5 Cu2 P3 C83 104.3(4)
P4 Cu2 P3 C83 -4.2(3)
N8 Cu2 P4 C95 -105.8(4)
N5 Cu2 P4 C95 -2.1(4)
P3 Cu2 P4 C95 119.8(3)
N8 Cu2 P4 C89 24.4(4)
N5 Cu2 P4 C89 128.0(4)
P3 Cu2 P4 C89 -110.1(3)
N8 Cu2 P4 C88 139.2(4)
N5 Cu2 P4 C88 -117.1(4)
P3 Cu2 P4 C88 4.7(3)
N8 Cu2 N5 N6 165.3(7)
P3 Cu2 N5 N6 -60.6(7)
P4 Cu2 N5 N6 40.0(7)
N8 Cu2 N5 C52 4.3(7)
P3 Cu2 N5 C52 138.4(6)
P4 Cu2 N5 C52 -121.0(6)
C52 N5 N6 N7 1.2(9)
Cu2 N5 N6 N7 -161.8(5)
N5 N6 N7 C51 -0.5(9)
N5 N6 N7 C59 178.0(7)
N5 Cu2 N8 C58 17.1(7)
P3 Cu2 N8 C58 -113.5(7)
P4 Cu2 N8 C58 127.3(7)
N5 Cu2 N8 C65 -172.3(6)
P3 Cu2 N8 C65 57.2(7)
P4 Cu2 N8 C65 -62.1(7)
N6 N7 C51 C52 -0.3(10)
C59 N7 C51 C52 -178.7(8)
N6 N5 C52 C51 -1.5(10)
Cu2 N5 C52 C51 162.1(6)
N6 N5 C52 C53 171.2(8)
Cu2 N5 C52 C53 -25.3(11)
N7 C51 C52 N5 1.1(10)
N7 C51 C52 C53 -171.3(8)
N5 C52 C53 C54 -153.7(8)
C51 C52 C53 C54 17.4(13)
N5 C52 C53 C58 28.1(13)
C51 C52 C53 C58 -160.8(9)
C58 C53 C54 C55 0.7(14)
C52 C53 C54 C55 -177.6(8)
C53 C54 C55 C56 0.5(14)
C54 C55 C56 C57 -1.1(14)
C55 C56 C57 C58 0.5(14)
C65 N8 C58 C57 -10.5(12)
Cu2 N8 C58 C57 160.0(6)
C65 N8 C58 C53 170.5(8)
Cu2 N8 C58 C53 -18.9(12)
C56 C57 C58 N8 -178.4(8)
C56 C57 C58 C53 0.7(13)
C54 C53 C58 N8 177.8(8)
C52 C53 C58 N8 -4.0(14)
C54 C53 C58 C57 -1.2(13)
C52 C53 C58 C57 176.9(8)
N6 N7 C59 C64 -158.6(8)
C51 N7 C59 C64 19.6(14)
N6 N7 C59 C60 24.8(12)
C51 N7 C59 C60 -156.9(9)
C64 C59 C60 C61 1.4(14)
N7 C59 C60 C61 177.9(8)
C59 C60 C61 C62 -2.6(14)
C60 C61 C62 C63 1.6(15)
C61 C62 C63 C64 0.5(15)
C60 C59 C64 C63 0.8(14)
N7 C59 C64 C63 -175.7(8)
C62 C63 C64 C59 -1.7(14)
C58 N8 C65 C66 -89.6(11)
Cu2 N8 C65 C66 98.7(10)
C58 N8 C65 C70 97.6(11)
Cu2 N8 C65 C70 -74.1(10)
C70 C65 C66 C67 1.3(15)
N8 C65 C66 C67 -171.9(9)
C65 C66 C67 C68 -0.4(16)
C66 C67 C68 C69 -2.1(15)
C66 C67 C68 Cl2 177.8(8)
C67 C68 C69 C70 3.6(15)
Cl2 C68 C69 C70 -176.4(7)
C66 C65 C70 C69 0.3(15)
N8 C65 C70 C69 173.6(9)
C68 C69 C70 C65 -2.7(16)
C77 P3 C71 C76 -29.5(9)
C83 P3 C71 C76 76.2(8)
Cu2 P3 C71 C76 -166.8(6)
C77 P3 C71 C72 151.9(7)
C83 P3 C71 C72 -102.5(7)
Cu2 P3 C71 C72 14.6(8)
C76 C71 C72 C73 -2.2(13)
P3 C71 C72 C73 176.5(7)
C71 C72 C73 C74 0.8(14)
C72 C73 C74 C75 -0.1(15)
C73 C74 C75 C76 0.7(15)
C72 C71 C76 C75 2.8(13)
P3 C71 C76 C75 -175.8(7)
C74 C75 C76 C71 -2.2(14)
C71 P3 C77 C78 135.2(8)
C83 P3 C77 C78 28.4(9)
Cu2 P3 C77 C78 -85.7(8)
C71 P3 C77 C82 -53.9(8)
C83 P3 C77 C82 -160.6(7)
Cu2 P3 C77 C82 85.2(7)
C82 C77 C78 C79 1.7(14)
P3 C77 C78 C79 172.7(7)
C77 C78 C79 C80 -0.6(15)
C78 C79 C80 C81 -1.3(15)
C79 C80 C81 C82 2.0(15)
C80 C81 C82 C77 -0.9(14)
C78 C77 C82 C81 -0.9(13)
P3 C77 C82 C81 -172.3(7)
C71 P3 C83 C88 131.5(7)
C77 P3 C83 C88 -121.7(7)
Cu2 P3 C83 C88 2.6(7)
C71 P3 C83 C84 -50.6(8)
C77 P3 C83 C84 56.2(8)
Cu2 P3 C83 C84 -179.5(6)
C88 C83 C84 C85 0.4(13)
P3 C83 C84 C85 -177.6(7)
C83 C84 C85 C86 -1.3(14)
C84 C85 C86 C87 1.6(14)
C85 C86 C87 C88 -1.0(14)
C84 C83 C88 C87 0.2(12)
P3 C83 C88 C87 178.2(6)
C84 C83 C88 P4 -176.6(6)
P3 C83 C88 P4 1.4(10)
C86 C87 C88 C83 0.1(13)
C86 C87 C88 P4 176.8(7)
C95 P4 C88 C83 -123.5(7)
C89 P4 C88 C83 129.1(7)
Cu2 P4 C88 C83 -4.6(7)
C95 P4 C88 C87 59.8(8)
C89 P4 C88 C87 -47.7(8)
Cu2 P4 C88 C87 178.7(6)
C95 P4 C89 C90 166.5(7)
C88 P4 C89 C90 -83.5(7)
Cu2 P4 C89 C90 33.3(8)
C95 P4 C89 C94 -15.8(8)
C88 P4 C89 C94 94.2(7)
Cu2 P4 C89 C94 -149.0(6)
C94 C89 C90 C91 -1.2(13)
P4 C89 C90 C91 176.5(7)
C89 C90 C91 C92 1.3(14)
C90 C91 C92 C93 -1.2(15)
C91 C92 C93 C94 1.1(14)
C92 C93 C94 C89 -1.1(14)
C90 C89 C94 C93 1.1(13)
P4 C89 C94 C93 -176.5(6)
C89 P4 C95 C96 120.5(8)
C88 P4 C95 C96 15.7(9)
Cu2 P4 C95 C96 -97.7(8)
C89 P4 C95 C100 -66.4(8)
C88 P4 C95 C100 -171.2(7)
Cu2 P4 C95 C100 75.4(7)
C100 C95 C96 C97 0.2(14)
P4 C95 C96 C97 173.2(7)
C95 C96 C97 C98 0.1(15)
C96 C97 C98 C99 1.1(15)
C97 C98 C99 C100 -2.6(15)
C98 C99 C100 C95 2.9(14)
C96 C95 C100 C99 -1.7(14)
P4 C95 C100 C99 -175.2(7)
C104 O1 C101 C102 45(5)
O1 C101 C102 C103 -28(6)
C101 C102 C103 C104 9(7)
C101 O1 C104 C103 -39(3)
C102 C103 C104 O1 15(5)
